data_7227787
loop_
_publ_author_name
'Patyk-Ka\'zmierczak, Ewa'
'Warren, Mark R.'
'Allan, David R.'
'Katrusiak, Andrzej'

_publ_section_title
;
 Pressure inverse solubility and polymorphism of an edible
 \g-cyclodextrin-based metal-organic framework.
;
_journal_issue 13
_journal_name_full 'Physical chemistry chemical physics : PCCP'
_journal_page_first 9086
_journal_page_last 9091
_journal_paper_doi 10.1039/c7cp00593h
_journal_volume 19
_journal_year 2017
_chemical_absolute_configuration rm
_chemical_formula_moiety 'C48 H80 O40, 2(KOH)'
_chemical_formula_sum 'C48 H82 K2 O42'
_chemical_formula_weight 1409.34
_chemical_name_common '\g-cyclodextrin-metal-organic framework'
_chemical_name_systematic 'catena-((\m8-\g-Cyclodextrin)-di-potassium dihydroxide)'
_space_group_crystal_system trigonal
_space_group_IT_number 155
_space_group_name_Hall 'R 3 2"'
_space_group_name_H-M_alt 'R 3 2 :H'
_atom_sites_solution_hydrogens geom
_atom_sites_solution_primary direct
_audit_creation_date 2017-01-19
_audit_creation_method
;
Olex2 1.2
(compiled 2017.01.04 svn.r3372 for OlexSys, GUI svn.r5289)
;
_cell_angle_alpha 90.0
_cell_angle_beta 90.0
_cell_angle_gamma 120.0
_cell_formula_units_Z 18
_cell_length_a 43.643(13)
_cell_length_b 43.643(13)
_cell_length_c 28.059(13)
_cell_measurement_reflns_used 1785
_cell_measurement_temperature 219.98(10)
_cell_measurement_theta_max 11.8570
_cell_measurement_theta_min 2.9400
_cell_volume 46284(3)
_computing_cell_refinement 'CrysAlisPro 1.171.38.41 (Rigaku OD, 2015)'
_computing_data_collection 'CrysAlisPro 1.171.38.41 (Rigaku OD, 2015)'
_computing_data_reduction 'CrysAlisPro 1.171.38.41 (Rigaku OD, 2015)'
_computing_molecular_graphics 'Olex2 (Dolomanov et al., 2009)'
_computing_publication_material 'Olex2 (Dolomanov et al., 2009)'
_computing_structure_refinement 'ShelXL (Sheldrick, 2015)'
_computing_structure_solution 'ShelXS (Sheldrick, 2008)'
_diffrn_ambient_environment 'ispropanol:water mother liquor'
_diffrn_ambient_temperature 219.98(10)
_diffrn_detector 'CCD plate'
_diffrn_detector_area_resol_mean 16.1544
_diffrn_detector_type Eos
_diffrn_measured_fraction_theta_full 0.970
_diffrn_measured_fraction_theta_max 0.970
_diffrn_measurement_details
;
List of Runs (angles in degrees, time in seconds):

  # Type    Start    End  Width  t~exp~   \w     \q     \k     \f   Frames
--------------------------------------------------------------------------
  1  \w    -68.00  54.00   1.00   15.00    --  -18.72   0.00-150.00  122
  2  \w    -73.00  20.00   1.00   15.00    --  -18.72 -19.00  60.00   93
  3  \w    -40.00   8.00   1.00   15.00    --  -18.72  57.00  60.00   48
  4  \w    -25.00  23.00   1.00   15.00    --  -18.72 -99.00   0.00   48
;
_diffrn_measurement_device 'four-circle diffractometer'
_diffrn_measurement_device_type 'Xcalibur, Eos'
_diffrn_measurement_method '\w scans'
_diffrn_orient_matrix_type 'CrysAlisPro convention (1999,Acta A55,543-557)'
_diffrn_orient_matrix_UB_11 -0.0054142000
_diffrn_orient_matrix_UB_12 -0.0127217000
_diffrn_orient_matrix_UB_13 0.0184868000
_diffrn_orient_matrix_UB_21 -0.0167542000
_diffrn_orient_matrix_UB_22 -0.0008704000
_diffrn_orient_matrix_UB_23 0.0008553000
_diffrn_orient_matrix_UB_31 -0.0066131000
_diffrn_orient_matrix_UB_32 -0.0136594000
_diffrn_orient_matrix_UB_33 -0.0171618000
_diffrn_radiation_monochromator graphite
_diffrn_radiation_probe x-ray
_diffrn_radiation_type MoK\a
_diffrn_radiation_wavelength 0.71073
_diffrn_reflns_av_R_equivalents 0.1632
_diffrn_reflns_av_unetI/netI 0.1028
_diffrn_reflns_Laue_measured_fraction_full 0.970
_diffrn_reflns_Laue_measured_fraction_max 0.970
_diffrn_reflns_limit_h_max 28
_diffrn_reflns_limit_h_min -28
_diffrn_reflns_limit_k_max 28
_diffrn_reflns_limit_k_min -28
_diffrn_reflns_limit_l_max 18
_diffrn_reflns_limit_l_min -18
_diffrn_reflns_number 21248
_diffrn_reflns_point_group_measured_fraction_full 0.969
_diffrn_reflns_point_group_measured_fraction_max 0.969
_diffrn_reflns_theta_full 13.698
_diffrn_reflns_theta_max 13.698
_diffrn_reflns_theta_min 2.762
_diffrn_source 'fine-focus sealed X-ray tube'
_diffrn_source_type 'Enhance (Mo) X-ray Source'
_exptl_absorpt_coefficient_mu 0.158
_exptl_absorpt_correction_T_max 1.00000
_exptl_absorpt_correction_T_min 0.30559
_exptl_absorpt_correction_type multi-scan
_exptl_absorpt_process_details
;
CrysAlisPro 1.171.38.41 (Rigaku Oxford Diffraction, 2015)
Empirical absorption correction using spherical harmonics,
 implemented in SCALE3 ABSPACK scaling algorithm.
;
_exptl_crystal_colour 'clear colourless'
_exptl_crystal_colour_lustre clear
_exptl_crystal_colour_primary colourless
_exptl_crystal_density_diffrn 0.910
_exptl_crystal_description cube
_exptl_crystal_F_000 13392
_exptl_crystal_recrystallization_method 'Crystal grown from water solution by isopropanol vapour difussion method'
_exptl_crystal_size_max 0.5
_exptl_crystal_size_mid 0.48
_exptl_crystal_size_min 0.47
_refine_diff_density_max 0.176
_refine_diff_density_min -0.193
_refine_diff_density_rms 0.034
_refine_ls_abs_structure_details
;
 Flack x determined using 770 quotients [(I+)-(I-)]/[(I+)+(I-)]
 (Parsons, Flack and Wagner, Acta Cryst. B69 (2013) 249-259).
;
_refine_ls_abs_structure_Flack 0.13(13)
_refine_ls_extinction_method none
_refine_ls_goodness_of_fit_ref 1.181
_refine_ls_hydrogen_treatment constr
_refine_ls_matrix_type full
_refine_ls_number_parameters 330
_refine_ls_number_reflns 3100
_refine_ls_number_restraints 328
_refine_ls_restrained_S_all 1.337
_refine_ls_R_factor_all 0.0949
_refine_ls_R_factor_gt 0.0740
_refine_ls_shift/su_max 0.000
_refine_ls_shift/su_mean 0.000
_refine_ls_structure_factor_coef Fsqd
_refine_ls_weighting_details 'w=1/[\s^2^(Fo^2^)+(0.0558P)^2^] where P=(Fo^2^+2Fc^2^)/3'
_refine_ls_weighting_scheme calc
_refine_ls_wR_factor_gt 0.1509
_refine_ls_wR_factor_ref 0.1618
_reflns_Friedel_coverage 0.853
_reflns_Friedel_fraction_full 0.967
_reflns_Friedel_fraction_max 0.967
_reflns_number_gt 2440
_reflns_number_total 3100
_reflns_threshold_expression 'I > 2\s(I)'
_cod_data_source_file c7cp00593h5.cif
_cod_data_source_block CDMOF_b_220K
_cod_depositor_comments 'Adding full bibliography for 7227776--7227790.cif.'
_cod_original_cell_volume 46284(20)
_cod_database_code 7227787
_shelx_shelxl_version_number 2014/7
_chemical_oxdiff_formula 'C48 H82 K2 O40'
_shelx_space_group_comment
;
The symmetry employed for this shelxl refinement is uniquely defined
by the following loop, which should always be used as a source of
symmetry information in preference to the above space-group names.
They are only intended as comments.
;
_reflns_odcompleteness_completeness 98.55
_reflns_odcompleteness_iscentric 1
_reflns_odcompleteness_theta 13.67
_olex2_refinement_description
;
1. Fixed Uiso
 At 1.2 times of:
  All C(H) groups, H73A of O73, All C(H,H) groups
 At 1.5 times of:
  H2A of O2, H3A of O3, H6 of O6, H12A of O12, H13A of O13, H16 of O16, H22A
  of O22, H23A of O23, H76 of O76, H72A of O72, H66 of O66, H63A of O63, H62A
  of O62, H56 of O56, H53A of O53, H52A of O52, H46 of O46, H43A of O43, H42A
  of O42, H36 of O36, H33A of O33, H32A of O32, H26 of O26
2. Restrained distances
 C64-C65
 1.5 with sigma of 0.02
 C65-C66
 1.5 with sigma of 0.02
 C2-C3
 1.5 with sigma of 0.02
 C2-C1
 1.5 with sigma of 0.02
 C23-C24
 1.5 with sigma of 0.02
 C23-C22
 1.5 with sigma of 0.02
 C15-C16
 1.5 with sigma of 0.02
 C45-C46
 1.5 with sigma of 0.02
 C35-C36
 1.5 with sigma of 0.002
 C64-C63
 1.5 with sigma of 0.02
 C4-C3
 1.5 with sigma of 0.005
 C4-C1
 3.5 with sigma of 0.02
 C4-C5
 1.5 with sigma of 0.005
 C5-C3
 2.5 with sigma of 0.02
 C13-C14
 1.5 with sigma of 0.02
 C13-C12
 1.5 with sigma of 0.02
 C42-C43
 1.5 with sigma of 0.02
 C21-C22
 1.5 with sigma of 0.02
 C6-C5
 1.5 with sigma of 0.005
 C72-C73
 1.5 with sigma of 0.02
 C26-C25
 1.5 with sigma of 0.02
 O15-C11
 1.45 with sigma of 0.02
 C2-O5
 2.5 with sigma of 0.02
 O5-C1
 1.45 with sigma of 0.02
 C31-O44
 1.45 with sigma of 0.02
 C31-O35
 1.45 with sigma of 0.005
 C33-O35
 3 with sigma of 0.02
 O12-C12
 1.45 with sigma of 0.02
 O23-C23
 1.45 with sigma of 0.02
 C26-O26
 1.45 with sigma of 0.005
 C6-O6
 1.45 with sigma of 0.02
 C35-O36
 2.45 with sigma of 0.02
 O22-C22
 1.45 with sigma of 0.02
 C72-O72
 1.45 with sigma of 0.02
 C16-O16
 1.45 with sigma of 0.02
 O4-C4
 1.45 with sigma of 0.02
 O3-C3
 1.45 with sigma of 0.02
 O2-C2
 1.45 with sigma of 0.02
 O63-C63
 1.45 with sigma of 0.005
 O43-C43
 1.45 with sigma of 0.02
 C14-C15
 1.5 with sigma of 0.02
 C24-C25
 1.5 with sigma of 0.02
 C65-C64
 1.5 with sigma of 0.02
 O14-C1
 1.45 with sigma of 0.02
 O15-C15
 1.45 with sigma of 0.01
 C21-O25
 1.45 with sigma of 0.01
 O25-C25
 1.45 with sigma of 0.01
 O44-C44
 1.45 with sigma of 0.01
 O54-C41
 1.45 with sigma of 0.01
 O13-C13
 1.45 with sigma of 0.02
 C12-O12
 1.45 with sigma of 0.02
 C22-O22
 1.45 with sigma of 0.02
 O14-C14
 1.45 with sigma of 0.01
 C31-C32
 1.5 with sigma of 0.02
 C33-C32
 1.5 with sigma of 0.02
 O32-C32
 1.45 with sigma of 0.02
 C5-O5
 1.45 with sigma of 0.01
 C45-O45
 1.45 with sigma of 0.02
 C62-C61
 1.5 with sigma of 0.02
 C62-O62
 1.45 with sigma of 0.02
 C75-O75
 1.5 with sigma of 0.02
 O75-C71
 1.45 with sigma of 0.02
 C75-C76
 1.5 with sigma of 0.02
 O76-C76
 1.45 with sigma of 0.005
 C62-C63
 1.5 with sigma of 0.02
 C32-C33
 1.5 with sigma of 0.02
 C36-C35
 1.5 with sigma of 0.02
 C61-O74
 1.45 with sigma of 0.02
 C61-C62
 1.5 with sigma of 0.02
 C61-O65
 1.45 with sigma of 0.02
 O36-C36
 1.45 with sigma of 0.01
 O75-C75
 1.45 with sigma of 0.02
 C41-O45
 1.45 with sigma of 0.02
 C71-O75
 1.45 with sigma of 0.01
 C71-C72
 1.5 with sigma of 0.02
 O73-C73
 1.45 with sigma of 0.02
 C74-C75
 1.5 with sigma of 0.02
 C74-C73
 1.5 with sigma of 0.005
 O34-C21
 1.45 with sigma of 0.02
 C21-O34
 1.45 with sigma of 0.01
 C6-K2
 3.8 with sigma of 0.02
 C1-K2
 3.8 with sigma of 0.02
 C43-C44
 1.5 with sigma of 0.02
 C44-C43
 1.5 with sigma of 0.01
 C72-C71
 1.5 with sigma of 0.01
 C71-O4
 1.45 with sigma of 0.01
 C35-C34
 1.5 with sigma of 0.002
 C33-C34
 1.5 with sigma of 0.02
 C34-C35
 1.5 with sigma of 0.02
 C34-O34
 1.45 with sigma of 0.01
 C33-O33
 1.45 with sigma of 0.01
 O72-C72
 1.45 with sigma of 0.02
 C41-C42
 1.5 with sigma of 0.01
 C34-C33
 1.5 with sigma of 0.01
 C44-C45
 1.5 with sigma of 0.01
 C35-O35
 1.45 with sigma of 0.01
 C52-C53
 1.5 with sigma of 0.02
 C54-C55
 1.5 with sigma of 0.02
 C54-C53
 1.5 with sigma of 0.02
 C53-C52
 1.5 with sigma of 0.02
 O54-C54
 1.45 with sigma of 0.02
 O52-C52
 1.45 with sigma of 0.02
 C51-O64
 1.45 with sigma of 0.02
 C55-C56
 1.5 with sigma of 0.02
 O56-C56
 1.45 with sigma of 0.005
 C56-C55
 1.5 with sigma of 0.02
 O64-C51
 1.45 with sigma of 0.02
 C51-O55
 1.45 with sigma of 0.02
 C51-C52
 1.5 with sigma of 0.02
 C55-O55
 1.45 with sigma of 0.02
 O55-C51
 1.45 with sigma of 0.01
 O55-C55
 1.45 with sigma of 0.01
 C43-C45
 2.5 with sigma of 0.04
 C11-C13
 2.5 with sigma of 0.04
 C71-C73
 2.5 with sigma of 0.04
 C75-C73
 2.5 with sigma of 0.04
 O25-C24
 2.5 with sigma of 0.04
 C5-O4
 2.5 with sigma of 0.04
 O14-C2
 2.5 with sigma of 0.04
 O25-C22
 2.5 with sigma of 0.04
 C21-C25
 2.5 with sigma of 0.04
 C23-O24
 2.5 with sigma of 0.04
 C23-C25
 2.5 with sigma of 0.04
 C21-O22
 2.5 with sigma of 0.04
 C71-O72
 2.5 with sigma of 0.04
 C71-C4
 2.5 with sigma of 0.04
 O4-C3
 2.5 with sigma of 0.04
 O4-C5
 2.5 with sigma of 0.04
 O3-C2
 2.5 with sigma of 0.04
 C63-C65
 2.5 with sigma of 0.04
 C64-O65
 2.5 with sigma of 0.04
 C65-C61
 2.5 with sigma of 0.04
 C61-C63
 2.5 with sigma of 0.04
 C26-O25
 2.5 with sigma of 0.04
 C26-C24
 2.5 with sigma of 0.04
 C15-C11
 2.5 with sigma of 0.01
 C35-C31
 2.5 with sigma of 0.01
 C44-C31
 2.5 with sigma of 0.01
 C41-C45
 2.5 with sigma of 0.04
 C43-C41
 2.5 with sigma of 0.04
 C45-C41
 2.5 with sigma of 0.04
 C4-C71
 2.5 with sigma of 0.01
 C1-C14
 2.5 with sigma of 0.01
 C2-C4
 2.5 with sigma of 0.01
 C4-O5
 2.5 with sigma of 0.01
 O5-C4
 2.5 with sigma of 0.02
 O15-C12
 2.5 with sigma of 0.02
 O25-C26
 2.5 with sigma of 0.04
 C44-O45
 2.5 with sigma of 0.02
 C66-O65
 2.5 with sigma of 0.04
 C66-C64
 2.5 with sigma of 0.04
 C1-O2
 2.5 with sigma of 0.04
 C1-C3
 2.5 with sigma of 0.04
 C3-O2
 2.5 with sigma of 0.04
 C12-C14
 2.5 with sigma of 0.04
 O13-C14
 2.5 with sigma of 0.02
 O13-C12
 2.5 with sigma of 0.02
 C14-O15
 2.5 with sigma of 0.04
 O24-C23
 2.5 with sigma of 0.04
 O76-C75
 2.5 with sigma of 0.04
 C13-C15
 2.5 with sigma of 0.04
 O14-C13
 2.5 with sigma of 0.04
 O24-C25
 2.5 with sigma of 0.04
 C25-O24
 2.5 with sigma of 0.01
 C64-C62
 2.5 with sigma of 0.04
 C62-C64
 2.5 with sigma of 0.04
 O62-C61
 2.5 with sigma of 0.04
 O62-C63
 2.5 with sigma of 0.04
 O75-C76
 2.5 with sigma of 0.02
 C15-C13
 2.5 with sigma of 0.04
 C13-O14
 2.5 with sigma of 0.04
 O14-C15
 2.5 with sigma of 0.04
 O45-C44
 2.5 with sigma of 0.04
 C35-C33
 2.5 with sigma of 0.04
 C33-C31
 2.5 with sigma of 0.04
 C32-O35
 2.5 with sigma of 0.04
 C31-C35
 2.5 with sigma of 0.04
 O65-C64
 2.5 with sigma of 0.04
 C61-C65
 2.5 with sigma of 0.04
 C63-C61
 2.5 with sigma of 0.04
 C72-O75
 2.5 with sigma of 0.04
 C31-O32
 2.5 with sigma of 0.04
 C24-O23
 2.5 with sigma of 0.04
 C72-O4
 2.5 with sigma of 0.04
 O75-C74
 2.5 with sigma of 0.04
 C74-C76
 2.5 with sigma of 0.01
 C61-C74
 2.5 with sigma of 0.04
 O73-C74
 2.5 with sigma of 0.02
 C72-O73
 2.5 with sigma of 0.02
 C24-C11
 2.5 with sigma of 0.01
 C71-C75
 2.5 with sigma of 0.02
 O23-C24
 2.5 with sigma of 0.02
 O23-C22
 2.5 with sigma of 0.02
 O45-C42
 2.5 with sigma of 0.01
 C41-C43
 2.5 with sigma of 0.01
 C42-C44
 2.5 with sigma of 0.01
 O43-C42
 2.5 with sigma of 0.01
 O42-C43
 2.5 with sigma of 0.01
 O42-C41
 2.5 with sigma of 0.01
 O4-O75
 2.5 with sigma of 0.01
 O4-C72
 2.5 with sigma of 0.01
 O75-C72
 2.5 with sigma of 0.01
 O26-C25
 2.5 with sigma of 0.01
 C32-C34
 2.5 with sigma of 0.04
 C34-C32
 2.5 with sigma of 0.04
 O35-C34
 2.5 with sigma of 0.04
 O33-C34
 2.5 with sigma of 0.04
 C34-C21
 2.5 with sigma of 0.01
 C34-O33
 2.45 with sigma of 0.01
 O33-C32
 2.45 with sigma of 0.01
 C36-C34
 2.5 with sigma of 0.01
 C36-O35
 2.5 with sigma of 0.01
 C34-C36
 2.5 with sigma of 0.01
 O36-C35
 2.4 with sigma of 0.02
 C53-C55
 2.5 with sigma of 0.04
 C54-C41
 2.5 with sigma of 0.02
 C54-C52
 2.5 with sigma of 0.02
 C41-C54
 2.5 with sigma of 0.01
 O52-C51
 2.5 with sigma of 0.04
 O52-C53
 2.5 with sigma of 0.04
 C53-O52
 2.5 with sigma of 0.01
 C52-O55
 2.5 with sigma of 0.01
 C54-O55
 2.5 with sigma of 0.04
 O55-C56
 2.5 with sigma of 0.04
 C56-C54
 2.5 with sigma of 0.04
 O55-C54
 2.5 with sigma of 0.04
 C54-C56
 2.5 with sigma of 0.04
 C56-O55
 2.5 with sigma of 0.04
 C55-C51 = C54-O55
 2.5 with sigma of 0.04
 C55-C51
 2.5 with sigma of 0.01
3. Uiso/Uaniso restraints and constraints
All non-hydrogen atoms have similar U: within 2A with sigma of 0.04 and sigma
for terminal atoms of 0.08
4. Rigid body (RIGU) restrains
 All non-hydrogen atoms
 with sigma for 1-2 distances of 0.004 and sigma for 1-3 distances of 0.004
5. Others
 Uiso(O2)=Uiso(O3)=Uiso(O4)=Uiso(O5)=Uiso(O6)=Uiso(O12)=Uiso(O13)=Uiso(O14)=
 Uiso(O15)=Uiso(O16)=Uiso(O22)=Uiso(O23)=Uiso(O24)=Uiso(O25)=Uiso(O26)=
 Uiso(O32)=Uiso(O33)=Uiso(O34)=Uiso(O35)=Uiso(O36)=Uiso(O42)=Uiso(O43)=
 Uiso(O44)=Uiso(O45)=Uiso(O46)=Uiso(O52)=Uiso(O53)=Uiso(O54)=Uiso(O55)=
 Uiso(O56)=Uiso(O62)=Uiso(O63)=Uiso(O64)=Uiso(O65)=Uiso(O66)=Uiso(O72)=
 Uiso(O73)=Uiso(O74)=Uiso(O75)=Uiso(O76)=FVAR(1)
 Uiso(C31)=Uiso(C32)=Uiso(C33)=Uiso(C34)=Uiso(C35)=Uiso(C36)=FVAR(2)
 Uiso(OA)=Uiso(OB)=FVAR(3)
 Uiso(C51)=Uiso(C52)=Uiso(C53)=Uiso(C54)=Uiso(C55)=Uiso(C56)=FVAR(4)
6.a Ternary CH refined with riding coordinates:
 C1(H1), C2(H2), C3(H3), C4(H4), C5(H5), C11(H11), C12(H12), C13(H13),
 C14(H14), C15(H15), C21(H21), C22(H22), C23(H23), C24(H24), C25(H25), C31(H31),
  C32(H32), C33(H33), C34(H34), C35(H35), C41(H41), C42(H42), C43(H43),
 C44(H44), C45(H45), C51(H51), C52(H52), C53(H53), C54(H54), C55(H55), C61(H61),
  C62(H62), C63(H63), C64(H64), C65(H65), C71(H71), C72(H72), C73(H73),
 C74(H74), C75(H75)
6.b Secondary CH2 refined with riding coordinates:
 C6(H6A,H6B), C16(H16A,H16B), C26(H26A,H26B), C36(H36A,H36B), C46(H46A,H46B),
 C56(H56A,H56B), C66(H66A,H66B), C76(H76A,H76B)
6.c Tetrahedral OH refined with riding coordinates:
 O2(H2A), O3(H3A), O6(H6), O12(H12A), O13(H13A), O16(H16), O22(H22A),
 O23(H23A), O26(H26), O32(H32A), O33(H33A), O36(H36), O42(H42A), O43(H43A),
 O46(H46), O52(H52A), O53(H53A), O56(H56), O62(H62A), O63(H63A), O66(H66),
 O72(H72A), O73(H73A), O76(H76)
;
_olex2_exptl_crystal_mounting_method
'Crystal coated in isopropanol:water mother liquor and mounted in a quarts capillary'
_olex2_submission_special_instructions 'No special instructions were received'
_oxdiff_exptl_absorpt_empirical_details
;
Empirical correction (ABSPACK) includes:
- Absorption correction using spherical harmonics
- Frame scaling
;
_oxdiff_exptl_absorpt_empirical_full_max 1.989
_oxdiff_exptl_absorpt_empirical_full_min 0.608

loop_
_space_group_symop_id
_space_group_symop_operation_xyz
1 'x, y, z'
2 '-y, x-y, z'
3 '-x+y, -x, z'
4 'x-y, -y, -z'
5 '-x, -x+y, -z'
6 'y, x, -z'
7 'x+2/3, y+1/3, z+1/3'
8 '-y+2/3, x-y+1/3, z+1/3'
9 '-x+y+2/3, -x+1/3, z+1/3'
10 'x-y+2/3, -y+1/3, -z+1/3'
11 '-x+2/3, -x+y+1/3, -z+1/3'
12 'y+2/3, x+1/3, -z+1/3'
13 'x+1/3, y+2/3, z+2/3'
14 '-y+1/3, x-y+2/3, z+2/3'
15 '-x+y+1/3, -x+2/3, z+2/3'
16 'x-y+1/3, -y+2/3, -z+2/3'
17 '-x+1/3, -x+y+2/3, -z+2/3'
18 'y+1/3, x+2/3, -z+2/3'

loop_
_atom_site_label
_atom_site_type_symbol
_atom_site_fract_x
_atom_site_fract_y
_atom_site_fract_z
_atom_site_U_iso_or_equiv
_atom_site_adp_type
_atom_site_occupancy
_atom_site_site_symmetry_order
_atom_site_calc_flag
_atom_site_refinement_flags_posn
_atom_site_refinement_flags_adp
_atom_site_refinement_flags_occupancy
C1 C 0.7445(5) 0.6625(6) 0.4046(7) 0.133(12) Uiso 1 1 d D U .
H1 H 0.7534 0.6775 0.3763 0.159 Uiso 1 1 calc R . .
C2 C 0.7283(6) 0.6746(4) 0.4453(8) 0.116(10) Uiso 1 1 d D U .
H2 H 0.7135 0.6837 0.4324 0.139 Uiso 1 1 calc R . .
C3 C 0.7115(6) 0.6515(5) 0.4870(8) 0.129(11) Uiso 1 1 d D U .
H3 H 0.7292 0.6449 0.4952 0.155 Uiso 1 1 calc R . .
C4 C 0.6799(5) 0.6158(5) 0.4767(7) 0.134(11) Uiso 1 1 d D U .
H4 H 0.6598 0.6188 0.4675 0.161 Uiso 1 1 calc R . .
C5 C 0.6891(7) 0.5994(5) 0.4359(8) 0.159(13) Uiso 1 1 d D U .
H5 H 0.7042 0.5910 0.4499 0.191 Uiso 1 1 calc R . .
C6 C 0.6590(8) 0.5673(6) 0.4128(11) 0.252(18) Uiso 1 1 d D U .
H6A H 0.6462 0.5487 0.4359 0.303 Uiso 1 1 calc R . .
H6B H 0.6674 0.5584 0.3873 0.303 Uiso 1 1 calc R . .
C11 C 0.8612(5) 0.6679(6) 0.3702(9) 0.103(10) Uiso 1 1 d D U .
H11 H 0.8802 0.6744 0.3468 0.123 Uiso 1 1 calc R . .
C12 C 0.8606(5) 0.7019(5) 0.3826(8) 0.099(10) Uiso 1 1 d D U .
H12 H 0.8589 0.7137 0.3538 0.119 Uiso 1 1 calc R . .
C13 C 0.8299(6) 0.6921(6) 0.4156(9) 0.126(11) Uiso 1 1 d D U .
H13 H 0.8365 0.6858 0.4459 0.151 Uiso 1 1 calc R . .
C14 C 0.7992(5) 0.6595(6) 0.3984(10) 0.168(13) Uiso 1 1 d D U .
H14 H 0.7944 0.6684 0.3689 0.202 Uiso 1 1 calc R . .
C15 C 0.7972(5) 0.6270(6) 0.3798(9) 0.120(11) Uiso 1 1 d D U .
H15 H 0.8030 0.6160 0.4061 0.144 Uiso 1 1 calc R . .
C16 C 0.7695(8) 0.5978(8) 0.3503(10) 0.201(16) Uiso 1 1 d D U .
H16A H 0.7764 0.5803 0.3437 0.242 Uiso 1 1 calc R . .
H16B H 0.7472 0.5864 0.3673 0.242 Uiso 1 1 calc R . .
C21 C 0.9337(7) 0.6228(6) 0.4653(7) 0.147(12) Uiso 1 1 d D U .
H21 H 0.9548 0.6203 0.4672 0.176 Uiso 1 1 calc R . .
C22 C 0.9518(7) 0.6620(6) 0.4684(9) 0.120(11) Uiso 1 1 d D U .
H22 H 0.9704 0.6726 0.4442 0.144 Uiso 1 1 calc R . .
C23 C 0.9220(6) 0.6672(6) 0.4551(9) 0.109(10) Uiso 1 1 d D U .
H23 H 0.9068 0.6572 0.4831 0.131 Uiso 1 1 calc R . .
C24 C 0.8962(5) 0.6466(5) 0.4158(7) 0.073(9) Uiso 1 1 d D U .
H24 H 0.9109 0.6587 0.3879 0.088 Uiso 1 1 calc R . .
C25 C 0.8909(7) 0.6112(7) 0.4082(7) 0.191(14) Uiso 1 1 d D U .
H25 H 0.8729 0.5951 0.4307 0.229 Uiso 1 1 calc R . .
C26 C 0.8796(5) 0.5960(6) 0.3588(8) 0.166(13) Uiso 1 1 d D U .
H26A H 0.8696 0.5706 0.3605 0.199 Uiso 1 1 calc R . .
H26B H 0.8611 0.6005 0.3480 0.199 Uiso 1 1 calc R . .
C31 C 0.9345(5) 0.5484(6) 0.6208(6) 0.194(7) Uiso 1 1 d D U .
H31 H 0.9435 0.5356 0.6394 0.233 Uiso 1 1 calc R . .
C32 C 0.9585(8) 0.5876(5) 0.6181(9) 0.194(7) Uiso 1 1 d D U .
H32 H 0.9796 0.5890 0.6038 0.233 Uiso 1 1 calc R . .
C33 C 0.9516(7) 0.6094(5) 0.5848(7) 0.194(7) Uiso 1 1 d D U .
H33 H 0.9323 0.6110 0.6002 0.233 Uiso 1 1 calc R . .
C34 C 0.9359(7) 0.5921(4) 0.5382(7) 0.194(7) Uiso 1 1 d D U .
H34 H 0.9560 0.5953 0.5189 0.233 Uiso 1 1 calc R . .
C35 C 0.9121(7) 0.5528(4) 0.5417(6) 0.194(7) Uiso 1 1 d D U .
H35 H 0.8929 0.5540 0.5581 0.233 Uiso 1 1 calc R . .
C36 C 0.8914(5) 0.5357(6) 0.4975(7) 0.194(7) Uiso 1 1 d D U .
H36A H 0.8820 0.5501 0.4849 0.233 Uiso 1 1 calc R . .
H36B H 0.8715 0.5128 0.5056 0.233 Uiso 1 1 calc R . .
C41 C 0.8354(4) 0.4902(4) 0.7521(7) 0.123(11) Uiso 1 1 d D U .
H41 H 0.8276 0.4759 0.7812 0.148 Uiso 1 1 calc R . .
C42 C 0.8637(5) 0.5263(4) 0.7631(6) 0.089(9) Uiso 1 1 d D U .
H42 H 0.8816 0.5207 0.7738 0.107 Uiso 1 1 calc R . .
C43 C 0.8827(6) 0.5478(5) 0.7199(6) 0.116(11) Uiso 1 1 d D U .
H43 H 0.8700 0.5594 0.7080 0.139 Uiso 1 1 calc R . .
C44 C 0.8861(6) 0.5269(6) 0.6805(6) 0.118(11) Uiso 1 1 d D U .
H44 H 0.9048 0.5226 0.6921 0.142 Uiso 1 1 calc R . .
C45 C 0.8558(6) 0.4903(6) 0.6730(8) 0.102(10) Uiso 1 1 d D U .
H45 H 0.8372 0.4948 0.6614 0.122 Uiso 1 1 calc R . .
C46 C 0.8533(5) 0.4627(5) 0.6383(7) 0.055(8) Uiso 1 1 d D U .
H46A H 0.8569 0.4716 0.6059 0.066 Uiso 1 1 calc R . .
H46B H 0.8303 0.4414 0.6403 0.066 Uiso 1 1 calc R . .
C51 C 0.7076(5) 0.4705(5) 0.7790(7) 0.065(4) Uiso 1 1 d D U .
H51 H 0.6840 0.4569 0.7933 0.078 Uiso 1 1 calc R . .
C52 C 0.7333(5) 0.4879(5) 0.8202(6) 0.065(4) Uiso 1 1 d D U .
H52 H 0.7327 0.4710 0.8436 0.078 Uiso 1 1 calc R . .
C53 C 0.7670(5) 0.5056(5) 0.7906(7) 0.065(4) Uiso 1 1 d D U .
H53 H 0.7662 0.5222 0.7678 0.078 Uiso 1 1 calc R . .
C54 C 0.7754(4) 0.4812(5) 0.7665(7) 0.065(4) Uiso 1 1 d D U .
H54 H 0.7760 0.4644 0.7892 0.078 Uiso 1 1 calc R . .
C55 C 0.7477(5) 0.4614(5) 0.7269(7) 0.065(4) Uiso 1 1 d D U .
H55 H 0.7484 0.4788 0.7043 0.078 Uiso 1 1 calc R . .
C56 C 0.7537(5) 0.4354(5) 0.7004(6) 0.065(4) Uiso 1 1 d D U .
H56A H 0.7342 0.4211 0.6790 0.078 Uiso 1 1 calc R . .
H56B H 0.7757 0.4469 0.6826 0.078 Uiso 1 1 calc R . .
C61 C 0.6258(7) 0.5125(7) 0.6890(9) 0.138(12) Uiso 1 1 d D U .
H61 H 0.6046 0.5149 0.6878 0.166 Uiso 1 1 calc R . .
C62 C 0.6516(8) 0.5353(7) 0.7256(11) 0.167(14) Uiso 1 1 d D U .
H62 H 0.6355 0.5240 0.7524 0.201 Uiso 1 1 calc R . .
C63 C 0.6786(6) 0.5261(6) 0.7428(8) 0.103(10) Uiso 1 1 d D U .
H63 H 0.6993 0.5405 0.7227 0.124 Uiso 1 1 calc R . .
C64 C 0.6713(8) 0.4897(7) 0.7350(11) 0.158(13) Uiso 1 1 d D U .
H64 H 0.6567 0.4757 0.7618 0.190 Uiso 1 1 calc R . .
C65 C 0.6499(7) 0.4732(7) 0.6905(9) 0.115(11) Uiso 1 1 d D U .
H65 H 0.6638 0.4869 0.6629 0.138 Uiso 1 1 calc R . .
C66 C 0.6406(8) 0.4358(7) 0.6835(11) 0.186(14) Uiso 1 1 d D U .
H66A H 0.6609 0.4325 0.6863 0.223 Uiso 1 1 calc R . .
H66B H 0.6284 0.4260 0.6537 0.223 Uiso 1 1 calc R . .
C71 C 0.6322(5) 0.5709(4) 0.5280(7) 0.151(12) Uiso 1 1 d D U .
H71 H 0.6212 0.5753 0.5003 0.182 Uiso 1 1 calc R . .
C72 C 0.6198(6) 0.5840(5) 0.5689(7) 0.153(12) Uiso 1 1 d D U .
H72 H 0.5941 0.5731 0.5723 0.183 Uiso 1 1 calc R . .
C73 C 0.6386(6) 0.5771(6) 0.6094(8) 0.077(9) Uiso 1 1 d D U .
H73 H 0.6632 0.5922 0.5996 0.093 Uiso 1 1 calc R . .
C74 C 0.6361(7) 0.5416(5) 0.6081(8) 0.107(10) Uiso 1 1 d D U .
H74 H 0.6108 0.5279 0.6159 0.129 Uiso 1 1 calc R . .
C75 C 0.6340(7) 0.5213(6) 0.5636(9) 0.181(14) Uiso 1 1 d D U .
H75 H 0.6581 0.5278 0.5540 0.217 Uiso 1 1 calc R . .
C76 C 0.6131(6) 0.4823(5) 0.5695(11) 0.27(2) Uiso 1 1 d D U .
H76A H 0.6117 0.4713 0.5388 0.327 Uiso 1 1 calc R . .
H76B H 0.6258 0.4751 0.5910 0.327 Uiso 1 1 calc R . .
K1 K 0.89440(19) 0.78995(17) 0.4184(3) 0.151(3) Uani 1 1 d . U .
K2 K 0.6667 0.6394(3) 0.3333 0.325(11) Uani 1 2 d DS TU P
K3 K 0.9738(2) 0.6404(2) 0.3333 0.229(7) Uani 1 2 d S TU P
O2 O 0.7620(5) 0.7030(5) 0.4623(7) 0.1657(17) Uiso 1 1 d D U .
H2A H 0.7613 0.7043 0.4914 0.249 Uiso 1 1 calc R . .
O3 O 0.7084(5) 0.6667(5) 0.5320(7) 0.1657(17) Uiso 1 1 d D U .
H3A H 0.6933 0.6510 0.5488 0.249 Uiso 1 1 calc R . .
O4 O 0.6705(4) 0.5932(4) 0.5182(6) 0.1657(17) Uiso 1 1 d D U .
O5 O 0.7105(5) 0.6238(5) 0.3982(6) 0.1657(17) Uiso 1 1 d D U .
O6 O 0.6366(5) 0.5818(5) 0.3939(7) 0.1657(17) Uiso 1 1 d D U .
H6 H 0.6163 0.5699 0.4039 0.249 Uiso 1 1 calc R . .
O12 O 0.8931(5) 0.7261(5) 0.4111(7) 0.1657(17) Uiso 1 1 d D U .
H12A H 0.8966 0.7145 0.4312 0.249 Uiso 1 1 calc R . .
O13 O 0.8249(5) 0.7223(5) 0.4265(7) 0.1657(17) Uiso 1 1 d D U .
H13A H 0.8038 0.7152 0.4312 0.249 Uiso 1 1 calc R . .
O14 O 0.7663(5) 0.6500(5) 0.4247(7) 0.1657(17) Uiso 1 1 d D U .
O15 O 0.8274(6) 0.6418(5) 0.3465(6) 0.1657(17) Uiso 1 1 d D U .
O16 O 0.7658(5) 0.6133(5) 0.3053(7) 0.1657(17) Uiso 1 1 d D U .
H16 H 0.7847 0.6226 0.2909 0.249 Uiso 1 1 calc R . .
O22 O 0.9663(5) 0.6773(5) 0.5154(7) 0.1657(17) Uiso 1 1 d D U .
H22A H 0.9559 0.6872 0.5258 0.249 Uiso 1 1 calc R . .
O23 O 0.9289(5) 0.7039(5) 0.4567(6) 0.1657(17) Uiso 1 1 d D U .
H23A H 0.9483 0.7167 0.4689 0.249 Uiso 1 1 calc R . .
O24 O 0.8699(5) 0.6551(5) 0.4100(8) 0.1657(17) Uiso 1 1 d D U .
O25 O 0.9234(5) 0.6103(5) 0.4172(7) 0.1657(17) Uiso 1 1 d D U .
O26 O 0.9079(5) 0.6101(5) 0.3238(6) 0.1657(17) Uiso 1 1 d D U .
H26 H 0.8997 0.6092 0.2973 0.249 Uiso 1 1 calc R . .
O32 O 0.9723(5) 0.6044(5) 0.6641(7) 0.1657(17) Uiso 1 1 d D U .
H32A H 0.9569 0.5947 0.6845 0.249 Uiso 1 1 calc R . .
O33 O 0.9792(4) 0.6457(4) 0.5817(6) 0.1657(17) Uiso 1 1 d D U .
H33A H 0.9736 0.6561 0.5624 0.249 Uiso 1 1 calc R . .
O34 O 0.9149(5) 0.6009(5) 0.5064(8) 0.1657(17) Uiso 1 1 d D U .
O35 O 0.9160(5) 0.5312(4) 0.5772(7) 0.1657(17) Uiso 1 1 d D U .
O36 O 0.9123(5) 0.5312(5) 0.4608(6) 0.1657(17) Uiso 1 1 d D U .
H36 H 0.9040 0.5101 0.4553 0.249 Uiso 1 1 calc R . .
O42 O 0.8626(5) 0.5442(4) 0.8042(5) 0.1657(17) Uiso 1 1 d D U .
H42A H 0.8699 0.5651 0.7978 0.249 Uiso 1 1 calc R . .
O43 O 0.9190(4) 0.5741(5) 0.7262(7) 0.1657(17) Uiso 1 1 d D U .
H43A H 0.9225 0.5805 0.7542 0.249 Uiso 1 1 calc R . .
O44 O 0.8976(5) 0.5394(5) 0.6320(7) 0.1657(17) Uiso 1 1 d D U .
O45 O 0.8406(5) 0.4709(4) 0.7149(7) 0.1657(17) Uiso 1 1 d D U .
O46 O 0.8831(5) 0.4550(5) 0.6532(7) 0.1657(17) Uiso 1 1 d . U .
H46 H 0.8780 0.4445 0.6787 0.249 Uiso 1 1 calc R . .
O52 O 0.7222(5) 0.5118(5) 0.8393(6) 0.1657(17) Uiso 1 1 d D U .
H52A H 0.7380 0.5266 0.8563 0.249 Uiso 1 1 calc R . .
O53 O 0.7953(5) 0.5244(5) 0.8252(7) 0.1657(17) Uiso 1 1 d . U .
H53A H 0.8137 0.5261 0.8148 0.249 Uiso 1 1 calc R . .
O54 O 0.8075(5) 0.4967(5) 0.7348(7) 0.1657(17) Uiso 1 1 d D U .
O55 O 0.7137(4) 0.4453(4) 0.7525(6) 0.1657(17) Uiso 1 1 d D U .
O56 O 0.7552(5) 0.4148(5) 0.7400(7) 0.1657(17) Uiso 1 1 d D U .
H56 H 0.7757 0.4192 0.7436 0.249 Uiso 1 1 calc R . .
O62 O 0.6604(5) 0.5711(5) 0.7390(7) 0.1657(17) Uiso 1 1 d D U .
H62A H 0.6706 0.5761 0.7649 0.249 Uiso 1 1 calc R . .
O63 O 0.6899(5) 0.5412(5) 0.7899(7) 0.1657(17) Uiso 1 1 d D U .
H63A H 0.6998 0.5318 0.8032 0.249 Uiso 1 1 calc R . .
O64 O 0.7047(6) 0.4932(5) 0.7419(7) 0.1657(17) Uiso 1 1 d D U .
O65 O 0.6179(5) 0.4770(6) 0.6939(7) 0.1657(17) Uiso 1 1 d D U .
O66 O 0.6144(5) 0.4207(5) 0.7294(7) 0.1657(17) Uiso 1 1 d . U .
H66 H 0.6259 0.4219 0.7532 0.249 Uiso 1 1 calc R . .
O72 O 0.6399(5) 0.6232(5) 0.5681(7) 0.1657(17) Uiso 1 1 d D U .
H72A H 0.6433 0.6308 0.5955 0.249 Uiso 1 1 calc R . .
O73 O 0.6385(5) 0.5945(5) 0.6540(7) 0.1657(17) Uiso 1 1 d D U .
H73A H 0.6567 0.5999 0.6689 0.199 Uiso 1 1 calc R . .
O74 O 0.6494(6) 0.5308(6) 0.6542(9) 0.1657(17) Uiso 1 1 d D U .
O75 O 0.6184(4) 0.5330(4) 0.5259(6) 0.1657(17) Uiso 1 1 d D U .
O76 O 0.5775(5) 0.4687(5) 0.5876(7) 0.1657(17) Uiso 1 1 d D U .
H76 H 0.5690 0.4800 0.5761 0.249 Uiso 1 1 calc R . .
OA O 0.7536(6) 0.7006(7) 0.5925(10) 0.245(8) Uiso 1 1 d . U .
OB O 0.9496(7) 0.7114(7) 0.5716(9) 0.245(8) Uiso 1 1 d . U .

loop_
_atom_site_aniso_label
_atom_site_aniso_U_11
_atom_site_aniso_U_22
_atom_site_aniso_U_33
_atom_site_aniso_U_23
_atom_site_aniso_U_13
_atom_site_aniso_U_12
K1 0.157(8) 0.153(7) 0.217(8) -0.080(6) -0.028(6) 0.134(7)
K2 0.44(2) 0.243(11) 0.36(2) -0.165(10) -0.33(2) 0.218(12)
K3 0.110(7) 0.110(7) 0.42(2) -0.068(6) 0.068(6) 0.022(9)

loop_
_atom_type_symbol
_atom_type_description
_atom_type_scat_dispersion_real
_atom_type_scat_dispersion_imag
_atom_type_scat_source
C C 0.0033 0.0016 'International Tables Vol C Tables 4.2.6.8 and 6.1.1.4'
H H 0.0000 0.0000 'International Tables Vol C Tables 4.2.6.8 and 6.1.1.4'
K K 0.2009 0.2494 'International Tables Vol C Tables 4.2.6.8 and 6.1.1.4'
O O 0.0106 0.0060 'International Tables Vol C Tables 4.2.6.8 and 6.1.1.4'

loop_
_geom_angle_atom_site_label_1
_geom_angle_atom_site_label_2
_geom_angle_atom_site_label_3
_geom_angle
_geom_angle_site_symmetry_1
_geom_angle_site_symmetry_3
C2 C1 H1 117.3 . .
C2 C1 O5 95.8(11) . .
O5 C1 H1 117.3 . .
O14 C1 H1 117.3 . .
O14 C1 C2 110.0(18) . .
O14 C1 O5 95.0(18) . .
C1 C2 H2 111.5 . .
C3 C2 C1 119.8(18) . .
C3 C2 H2 111.5 . .
O2 C2 C1 95.3(16) . .
O2 C2 H2 111.5 . .
O2 C2 C3 105.6(19) . .
C2 C3 H3 101.1 . .
C2 C3 C4 116.2(14) . .
C4 C3 H3 101.1 . .
O3 C3 C2 119.9(18) . .
O3 C3 H3 101.1 . .
O3 C3 C4 113.0(19) . .
C3 C4 H4 109.4 . .
C3 C4 C5 108.3(13) . .
C5 C4 H4 109.4 . .
O4 C4 C3 110.6(18) . .
O4 C4 H4 109.4 . .
O4 C4 C5 109.8(18) . .
C4 C5 H5 105.2 . .
C6 C5 C4 117(3) . .
C6 C5 H5 105.2 . .
O5 C5 C4 115.3(12) . .
O5 C5 H5 105.2 . .
O5 C5 C6 108(2) . .
C5 C6 H6A 111.3 . .
C5 C6 H6B 111.3 . .
C5 C6 O6 102(2) . .
H6A C6 H6B 109.2 . .
O6 C6 H6A 111.3 . .
O6 C6 H6B 111.3 . .
C12 C11 H11 107.0 . .
O15 C11 H11 107.0 . .
O15 C11 C12 110.5(15) . .
O24 C11 H11 107.0 . .
O24 C11 C12 110(2) . .
O24 C11 O15 114.5(19) . .
C11 C12 H12 111.3 . .
C11 C12 K1 157.3(13) . .
C13 C12 C11 108.0(17) . .
C13 C12 H12 111.3 . .
C13 C12 K1 87.8(11) . .
K1 C12 H12 76.2 . .
O12 C12 C11 109.3(19) . .
O12 C12 H12 111.3 . .
O12 C12 C13 105.4(18) . .
O12 C12 K1 49.3(10) . .
C12 C13 H13 105.5 . .
C14 C13 C12 108.9(18) . .
C14 C13 H13 105.5 . .
O13 C13 C12 112.6(17) . .
O13 C13 H13 105.5 . .
O13 C13 C14 117.8(18) . .
C13 C14 H14 99.4 . .
C13 C14 O14 113.2(18) . .
C15 C14 C13 129.7(17) . .
C15 C14 H14 99.4 . .
C15 C14 O14 109.1(18) . .
O14 C14 H14 99.4 . .
C14 C15 H15 107.3 . .
C14 C15 C16 131(2) . .
C14 C15 O15 101.1(16) . .
C16 C15 H15 107.3 . .
O15 C15 H15 107.3 . .
O15 C15 C16 101(2) . .
C15 C16 H16A 110.1 . .
C15 C16 H16B 110.1 . .
H16A C16 H16B 108.4 . .
O16 C16 C15 108(2) . .
O16 C16 H16A 110.1 . .
O16 C16 H16B 110.1 . .
C22 C21 H21 97.9 . .
O25 C21 H21 97.9 . .
O25 C21 C22 112.1(17) . .
O25 C21 O34 122(2) . .
O34 C21 H21 97.9 . .
O34 C21 C22 121(2) . .
C21 C22 H22 109.9 . .
C23 C22 C21 99(2) . .
C23 C22 H22 109.9 . .
O22 C22 C21 116(2) . .
O22 C22 H22 109.9 . .
O22 C22 C23 111.8(18) . .
C22 C23 H23 100.5 . .
C22 C23 C24 123(2) . .
C22 C23 O23 116.4(17) . .
C24 C23 H23 100.5 . .
O23 C23 H23 100.5 . .
O23 C23 C24 110.8(16) . .
C23 C24 H24 99.7 . .
C25 C24 C23 114.4(17) . .
C25 C24 H24 99.7 . .
O24 C24 C23 113.4(17) . .
O24 C24 H24 99.7 . .
O24 C24 C25 123.8(17) . .
C24 C25 H25 108.0 . .
C24 C25 C26 116.4(18) . .
C24 C25 O25 111(2) . .
C26 C25 H25 108.0 . .
O25 C25 H25 108.0 . .
O25 C25 C26 104.9(14) . .
C25 C26 H26A 108.7 . .
C25 C26 H26B 108.7 . .
H26A C26 H26B 107.6 . .
O26 C26 C25 114.3(14) . .
O26 C26 H26A 108.7 . .
O26 C26 H26B 108.7 . .
C32 C31 H31 115.4 . .
O35 C31 H31 115.4 . .
O35 C31 C32 116.1(15) . .
O35 C31 O44 78.1(14) . .
O44 C31 H31 115.4 . .
O44 C31 C32 111(2) . .
C31 C32 H32 101.0 . .
C31 C32 K3 150.3(13) . 8_655
C33 C32 C31 121.4(19) . .
C33 C32 H32 101.0 . .
C33 C32 K3 87.4(10) . 8_655
K3 C32 H32 78.1 8_655 .
O32 C32 C31 114.0(17) . .
O32 C32 H32 101.0 . .
O32 C32 C33 113.9(19) . .
O32 C32 K3 39.5(11) . 8_655
C32 C33 H33 103.1 . .
C32 C33 C34 114.7(18) . .
C34 C33 H33 103.1 . .
O33 C33 C32 115.0(15) . .
O33 C33 H33 103.1 . .
O33 C33 C34 115.2(14) . .
C33 C34 H34 105.1 . .
C35 C34 C33 113.7(13) . .
C35 C34 H34 105.1 . .
C35 C34 O34 99.8(15) . .
O34 C34 C33 126(2) . .
O34 C34 H34 105.1 . .
C34 C35 H35 95.4 . .
C34 C35 C36 114.7(7) . .
C34 C35 O35 123.6(14) . .
C36 C35 H35 95.4 . .
C36 C35 O35 119.1(11) . .
O35 C35 H35 95.4 . .
C35 C36 H36A 109.0 . .
C35 C36 H36B 109.0 . .
C35 C36 O36 113.1(14) . .
H36A C36 H36B 107.8 . .
O36 C36 H36A 109.0 . .
O36 C36 H36B 109.0 . .
C42 C41 H41 110.1 . .
O45 C41 H41 110.1 . .
O45 C41 C42 119.3(12) . .
O45 C41 O54 105.4(17) . .
O54 C41 H41 110.1 . .
O54 C41 C42 101.3(16) . .
C41 C42 H42 98.2 . .
C41 C42 C43 114.0(11) . .
C43 C42 H42 98.2 . .
O42 C42 C41 121.6(12) . .
O42 C42 H42 98.2 . .
O42 C42 C43 118.4(12) . .
C42 C43 H43 108.5 . .
C44 C43 C42 114.2(12) . .
C44 C43 H43 108.5 . .
O43 C43 C42 116.6(16) . .
O43 C43 H43 108.5 . .
O43 C43 C44 100.1(18) . .
C43 C44 H44 102.5 . .
C43 C44 C45 117.1(15) . .
C45 C44 H44 102.5 . .
O44 C44 C43 125.9(19) . .
O44 C44 H44 102.5 . .
O44 C44 C45 102.9(18) . .
C44 C45 H45 102.1 . .
C44 C45 C46 128(2) . .
C46 C45 H45 102.1 . .
O45 C45 C44 115.1(16) . .
O45 C45 H45 102.1 . .
O45 C45 C46 103.7(19) . .
C45 C46 H46A 110.7 . .
C45 C46 H46B 110.7 . .
C45 C46 O46 105.3(18) . .
H46A C46 H46B 108.8 . .
O46 C46 H46A 110.7 . .
O46 C46 H46B 110.7 . .
C52 C51 H51 106.3 . .
O55 C51 H51 106.3 . .
O55 C51 C52 113.2(13) . .
O55 C51 O64 104.7(16) . .
O64 C51 H51 106.3 . .
O64 C51 C52 119.3(19) . .
C51 C52 H52 113.7 . .
C51 C52 C53 97.1(15) . .
C51 C52 K1 156.7(11) . 10_566
C53 C52 H52 113.7 . .
C53 C52 K1 93.5(10) . 10_566
K1 C52 H52 80.4 10_566 .
O52 C52 C51 102.2(16) . .
O52 C52 H52 113.7 . .
O52 C52 C53 114.8(14) . .
O52 C52 K1 54.5(10) . 10_566
C52 C53 H53 110.6 . .
C54 C53 C52 114.5(16) . .
C54 C53 H53 110.6 . .
C54 C53 O53 105.4(16) . .
O53 C53 C52 104.9(16) . .
O53 C53 H53 110.6 . .
C53 C54 H54 110.8 . .
C53 C54 C55 109.2(15) . .
C53 C54 O54 117.7(18) . .
C55 C54 H54 110.8 . .
O54 C54 H54 110.8 . .
O54 C54 C55 96.8(15) . .
C54 C55 H55 108.6 . .
C56 C55 C54 113.5(16) . .
C56 C55 H55 108.6 . .
O55 C55 C54 103.6(13) . .
O55 C55 H55 108.6 . .
O55 C55 C56 113.6(16) . .
C55 C56 H56A 111.8 . .
C55 C56 H56B 111.8 . .
H56A C56 H56B 109.6 . .
O56 C56 C55 99.7(16) . .
O56 C56 H56A 111.8 . .
O56 C56 H56B 111.8 . .
C62 C61 H61 113.2 . .
C62 C61 K1 104.9(18) . 9_565
K1 C61 H61 76.0 9_565 .
O65 C61 H61 113.2 . .
O65 C61 C62 111(2) . .
O65 C61 K1 45.4(13) . 9_565
O74 C61 H61 113.2 . .
O74 C61 C62 90(2) . .
O74 C61 K1 157.9(18) . 9_565
O74 C61 O65 114(2) . .
C61 C62 H62 94.6 . .
C61 C62 C63 119(2) . .
C63 C62 H62 94.6 . .
O62 C62 C61 127(2) . .
O62 C62 H62 94.6 . .
O62 C62 C63 112(2) . .
C62 C63 H63 103.8 . .
C64 C63 C62 117.9(19) . .
C64 C63 H63 103.8 . .
O63 C63 C62 108(2) . .
O63 C63 H63 103.8 . .
O63 C63 C64 118(2) . .
C63 C64 H64 106.3 . .
C63 C64 C65 113(2) . .
C65 C64 H64 106.3 . .
O64 C64 C63 102(2) . .
O64 C64 H64 106.3 . .
O64 C64 C65 122(3) . .
C64 C65 H65 108.2 . .
C66 C65 C64 113(2) . .
C66 C65 H65 108.2 . .
C66 C65 O65 112(2) . .
O65 C65 C64 106.6(19) . .
O65 C65 H65 108.2 . .
C65 C66 H66A 112.7 . .
C65 C66 H66B 112.7 . .
C65 C66 O66 95(2) . .
H66A C66 H66B 110.2 . .
O66 C66 H66A 112.7 . .
O66 C66 H66B 112.7 . .
C72 C71 H71 103.1 . .
O4 C71 H71 103.1 . .
O4 C71 C72 113.2(12) . .
O75 C71 H71 103.1 . .
O75 C71 C72 116.1(11) . .
O75 C71 O4 115.8(12) . .
C71 C72 H72 115.7 . .
C71 C72 C73 99.5(16) . .
C73 C72 H72 115.7 . .
O72 C72 C71 108.0(14) . .
O72 C72 H72 115.7 . .
O72 C72 C73 100.0(17) . .
C72 C73 H73 100.2 . .
C74 C73 C72 114.8(19) . .
C74 C73 H73 100.2 . .
O73 C73 C72 113.4(15) . .
O73 C73 H73 100.2 . .
O73 C73 C74 122.6(17) . .
C73 C74 H74 96.0 . .
C73 C74 C75 125.5(19) . .
C73 C74 O74 116.2(17) . .
C75 C74 H74 96.0 . .
C75 C74 O74 115.0(18) . .
O74 C74 H74 96.0 . .
C74 C75 H75 108.4 . .
C76 C75 C74 113.9(17) . .
C76 C75 H75 108.4 . .
O75 C75 C74 106.9(18) . .
O75 C75 H75 108.4 . .
O75 C75 C76 110.6(19) . .
C75 C76 H76A 108.5 . .
C75 C76 H76B 108.5 . .
H76A C76 H76B 107.5 . .
O76 C76 C75 115.1(18) . .
O76 C76 H76A 108.5 . .
O76 C76 H76B 108.5 . .
C52 K1 C12 145.4(6) 10_566 .
C52 K1 C61 110.4(5) 10_566 14_654
C61 K1 C12 82.0(6) 14_654 .
O12 K1 C12 24.4(4) . .
O12 K1 C52 131.0(6) . 10_566
O12 K1 C61 106.4(6) . 14_654
O12 K1 O13 60.9(5) . .
O12 K1 O45 90.7(6) . 15_664
O12 K1 O46 75.5(6) . 15_664
O12 K1 O52 132.1(6) . 10_566
O12 K1 O53 91.9(6) . 10_566
O12 K1 O66 158.4(6) . 14_654
O13 K1 C12 43.9(4) . .
O13 K1 C52 113.4(5) . 10_566
O13 K1 C61 60.1(6) . 14_654
O45 K1 C12 104.7(5) 15_664 .
O45 K1 C52 95.2(6) 15_664 10_566
O45 K1 C61 123.2(6) 15_664 14_654
O45 K1 O13 148.5(6) 15_664 .
O45 K1 O46 60.8(6) 15_664 15_664
O45 K1 O52 118.4(6) 15_664 10_566
O45 K1 O53 78.6(6) 15_664 10_566
O45 K1 O66 70.8(5) 15_664 14_654
O46 K1 C12 67.2(6) 15_664 .
O46 K1 C52 146.9(6) 15_664 10_566
O46 K1 C61 71.6(6) 15_664 14_654
O46 K1 O13 96.5(6) 15_664 .
O46 K1 O53 136.9(6) 15_664 10_566
O52 K1 C12 132.9(6) 10_566 .
O52 K1 C52 24.8(4) 10_566 10_566
O52 K1 C61 89.2(5) 10_566 14_654
O52 K1 O13 92.1(6) 10_566 .
O52 K1 O46 151.0(5) 10_566 15_664
O52 K1 O53 61.4(5) 10_566 10_566
O52 K1 O66 68.7(6) 10_566 14_654
O53 K1 C12 113.9(6) 10_566 .
O53 K1 C52 42.6(5) 10_566 10_566
O53 K1 C61 150.3(6) 10_566 14_654
O53 K1 O13 113.2(6) 10_566 .
O65 K1 C12 99.1(6) 14_654 .
O65 K1 C52 102.7(6) 14_654 10_566
O65 K1 C61 22.0(5) 14_654 14_654
O65 K1 O12 122.6(7) 14_654 .
O65 K1 O13 82.1(7) 14_654 .
O65 K1 O45 105.1(6) 14_654 15_664
O65 K1 O46 66.3(6) 14_654 15_664
O65 K1 O52 87.7(6) 14_654 10_566
O65 K1 O53 144.8(6) 14_654 10_566
O65 K1 O66 55.6(6) 14_654 14_654
O66 K1 C12 149.5(6) 14_654 .
O66 K1 C52 64.0(5) 14_654 10_566
O66 K1 C61 76.5(6) 14_654 14_654
O66 K1 O13 132.9(6) 14_654 .
O66 K1 O46 85.5(6) 14_654 15_664
O66 K1 O53 95.1(6) 14_654 10_566
O5 K2 O5 112.7(8) . 17_655
O5 K2 O72 113.2(5) 17_655 6_556
O5 K2 O72 85.8(4) . 6_556
O5 K2 O72 85.8(4) 17_655 14_654
O5 K2 O72 113.2(5) . 14_654
O5 K2 O73 133.3(5) 17_655 14_654
O5 K2 O73 81.6(5) . 14_654
O5 K2 O73 133.3(5) . 6_556
O5 K2 O73 81.6(5) 17_655 6_556
O6 K2 O5 58.6(6) . .
O6 K2 O5 77.0(6) 17_655 .
O6 K2 O5 58.6(6) 17_655 17_655
O6 K2 O5 77.0(6) . 17_655
O6 K2 O6 95.5(9) 17_655 .
O6 K2 O72 59.1(5) . 6_556
O6 K2 O72 154.4(7) 17_655 6_556
O6 K2 O72 59.1(5) 17_655 14_654
O6 K2 O72 154.4(7) . 14_654
O6 K2 O73 138.9(6) . 14_654
O6 K2 O73 84.4(5) 17_655 14_654
O6 K2 O73 138.9(6) 17_655 6_556
O6 K2 O73 84.4(5) . 6_556
O72 K2 O72 146.4(8) 14_654 6_556
O73 K2 O72 112.0(5) 14_654 6_556
O73 K2 O72 49.0(5) 14_654 14_654
O73 K2 O72 49.0(5) 6_556 6_556
O73 K2 O72 112.0(5) 6_556 14_654
O73 K2 O73 121.7(8) 14_654 6_556
C32 K3 C32 138.9(11) 5_766 15_664
O25 K3 C32 96.6(6) 18_545 15_664
O25 K3 C32 106.9(5) . 15_664
O25 K3 C32 106.9(5) 18_545 5_766
O25 K3 C32 96.6(6) . 5_766
O25 K3 O25 109.3(8) 18_545 .
O26 K3 C32 78.2(7) 18_545 5_766
O26 K3 C32 78.2(7) . 15_664
O26 K3 C32 142.4(8) 18_545 15_664
O26 K3 C32 142.4(8) . 5_766
O26 K3 O25 57.5(6) 18_545 18_545
O26 K3 O25 64.4(6) 18_545 .
O26 K3 O25 57.5(6) . .
O26 K3 O25 64.4(6) . 18_545
O26 K3 O26 66.3(9) 18_545 .
O26 K3 O32 80.2(6) . 15_664
O26 K3 O32 145.4(7) 18_545 15_664
O26 K3 O32 145.3(7) . 5_766
O26 K3 O32 80.2(6) 18_545 5_766
O26 K3 O33 102.8(6) 18_545 5_766
O26 K3 O33 102.8(6) . 15_664
O26 K3 O33 132.6(6) . 5_766
O26 K3 O33 132.6(6) 18_545 15_664
O32 K3 C32 21.3(5) 5_766 5_766
O32 K3 C32 21.3(5) 15_664 15_664
O32 K3 C32 131.2(7) 5_766 15_664
O32 K3 C32 131.2(7) 15_664 5_766
O32 K3 O25 90.9(6) 15_664 .
O32 K3 O25 115.8(6) 5_766 .
O32 K3 O25 115.8(6) 15_664 18_545
O32 K3 O25 90.9(6) 5_766 18_545
O32 K3 O32 134.2(10) 5_766 15_664
O32 K3 O33 61.5(6) 15_664 15_664
O32 K3 O33 61.5(6) 5_766 5_766
O32 K3 O33 93.4(6) 15_664 5_766
O32 K3 O33 93.4(6) 5_766 15_664
O33 K3 C32 110.5(7) 5_766 15_664
O33 K3 C32 110.5(7) 15_664 5_766
O33 K3 C32 43.4(3) 5_766 5_766
O33 K3 C32 43.4(3) 15_664 15_664
O33 K3 O25 149.8(5) 5_766 18_545
O33 K3 O25 75.9(5) 15_664 18_545
O33 K3 O25 149.9(5) 15_664 .
O33 K3 O25 75.9(5) 5_766 .
O33 K3 O33 115.2(8) 5_766 15_664
C2 O2 H2A 109.5 . .
C3 O3 H3A 109.5 . .
C4 O4 C71 116.2(15) . .
C1 O5 K2 101.1(12) . .
C5 O5 C1 127.0(16) . .
C5 O5 K2 111.4(16) . .
C6 O6 K2 119.2(16) . .
C6 O6 H6 109.5 . .
K2 O6 H6 131.3 . .
C12 O12 K1 106.3(13) . .
C12 O12 H12A 109.5 . .
K1 O12 H12A 130.6 . .
C13 O13 K1 109.6(12) . .
C13 O13 H13A 109.5 . .
K1 O13 H13A 140.8 . .
C1 O14 C14 115.9(15) . .
C15 O15 C11 112.3(14) . .
C16 O16 H16 109.5 . .
C22 O22 H22A 109.5 . .
C23 O23 H23A 109.5 . .
C24 O24 C11 129(2) . .
C21 O25 C25 105.9(18) . .
C21 O25 K3 122.8(15) . .
C25 O25 K3 110.7(14) . .
C26 O26 K3 131.3(14) . .
C26 O26 H26 109.5 . .
K3 O26 H26 118.9 . .
C32 O32 K3 119.3(15) . 8_655
C32 O32 H32A 109.5 . .
K3 O32 H32A 127.5 8_655 .
C33 O33 K3 111.2(10) . 8_655
C33 O33 H33A 109.5 . .
K3 O33 H33A 135.3 8_655 .
C21 O34 C34 115.5(13) . .
C31 O35 C35 117.3(12) . .
C36 O36 H36 109.5 . .
C42 O42 H42A 109.5 . .
C43 O43 H43A 109.5 . .
C44 O44 C31 114.9(15) . .
C41 O45 K1 109.2(14) . 8_655
C45 O45 C41 115.1(16) . .
C45 O45 K1 113.5(16) . 8_655
C46 O46 K1 109.7(12) . 8_655
C46 O46 H46 109.5 . .
K1 O46 H46 15.9 8_655 .
C52 O52 K1 100.8(12) . 10_566
C52 O52 H52A 109.5 . .
K1 O52 H52A 18.3 10_566 .
C53 O53 K1 113.2(12) . 10_566
C53 O53 H53A 109.5 . .
K1 O53 H53A 137.2 10_566 .
C41 O54 C54 113.3(13) . .
C51 O55 C55 114.1(12) . .
C56 O56 H56 109.5 . .
C62 O62 H62A 109.5 . .
C63 O63 H63A 109.5 . .
C64 O64 C51 117(2) . .
C61 O65 C65 113(2) . .
C61 O65 K1 112.5(17) . 9_565
C65 O65 K1 125.3(16) . 9_565
C66 O66 K1 124.3(14) . 9_565
C66 O66 H66 109.5 . .
K1 O66 H66 110.9 9_565 .
C72 O72 K2 118.1(12) . 9_565
C72 O72 H72A 109.5 . .
K2 O72 H72A 18.5 9_565 .
C73 O73 K2 127.7(12) . 9_565
C73 O73 H73A 109.5 . .
K2 O73 H73A 97.4 9_565 .
C61 O74 C74 119(2) . .
C71 O75 C75 111.3(15) . .
C76 O76 H76 109.5 . .

loop_
_geom_bond_atom_site_label_1
_geom_bond_atom_site_label_2
_geom_bond_distance
_geom_bond_site_symmetry_2
C1 H1 0.9800 .
C1 C2 1.568(19) .
C1 O5 1.607(19) .
C1 O14 1.427(18) .
C2 H2 0.9800 .
C2 C3 1.478(19) .
C2 O2 1.450(18) .
C3 H3 0.9800 .
C3 C4 1.502(7) .
C3 O3 1.465(18) .
C4 H4 0.9800 .
C4 C5 1.508(7) .
C4 O4 1.448(18) .
C5 H5 0.9800 .
C5 C6 1.504(7) .
C5 O5 1.460(13) .
C6 H6A 0.9700 .
C6 H6B 0.9700 .
C6 O6 1.50(2) .
C11 H11 0.9800 .
C11 C12 1.54(2) .
C11 O15 1.495(18) .
C11 O24 1.38(2) .
C12 H12 0.9800 .
C12 C13 1.506(19) .
C12 K1 3.50(2) .
C12 O12 1.507(16) .
C13 H13 0.9800 .
C13 C14 1.467(19) .
C13 O13 1.470(18) .
C14 H14 0.9800 .
C14 C15 1.473(19) .
C14 O14 1.475(13) .
C15 H15 0.9800 .
C15 C16 1.49(2) .
C15 O15 1.477(13) .
C16 H16A 0.9700 .
C16 H16B 0.9700 .
C16 O16 1.48(2) .
C21 H21 0.9800 .
C21 C22 1.49(2) .
C21 O25 1.441(13) .
C21 O34 1.461(12) .
C22 H22 0.9800 .
C22 C23 1.47(2) .
C22 O22 1.471(17) .
C23 H23 0.9800 .
C23 C24 1.511(18) .
C23 O23 1.475(19) .
C24 H24 0.9800 .
C24 C25 1.458(19) .
C24 O24 1.384(19) .
C25 H25 0.9800 .
C25 C26 1.509(19) .
C25 O25 1.462(13) .
C26 H26A 0.9700 .
C26 H26B 0.9700 .
C26 O26 1.451(7) .
C31 H31 0.9800 .
C31 C32 1.50(2) .
C31 O35 1.452(7) .
C31 O44 1.49(2) .
C32 H32 0.9800 .
C32 C33 1.469(17) .
C32 K3 3.51(2) 8_655
C32 O32 1.46(2) .
C33 H33 0.9800 .
C33 C34 1.493(12) .
C33 O33 1.433(13) .
C34 H34 0.9800 .
C34 C35 1.498(3) .
C34 O34 1.463(13) .
C35 H35 0.9800 .
C35 C36 1.497(3) .
C35 O35 1.442(12) .
C36 H36A 0.9700 .
C36 H36B 0.9700 .
C36 O36 1.452(13) .
C41 H41 0.9800 .
C41 C42 1.472(12) .
C41 O45 1.428(17) .
C41 O54 1.464(13) .
C42 H42 0.9800 .
C42 C43 1.503(16) .
C42 O42 1.407(16) .
C43 H43 0.9800 .
C43 C44 1.487(12) .
C43 O43 1.427(18) .
C44 H44 0.9800 .
C44 C45 1.495(13) .
C44 O44 1.457(13) .
C45 H45 0.9800 .
C45 C46 1.510(18) .
C45 O45 1.405(18) .
C46 H46A 0.9700 .
C46 H46B 0.9700 .
C46 O46 1.56(2) .
C51 H51 0.9800 .
C51 C52 1.521(18) .
C51 O55 1.461(11) .
C51 O64 1.482(16) .
C52 H52 0.9800 .
C52 C53 1.520(15) .
C52 K1 3.416(16) 10_566
C52 O52 1.456(16) .
C53 H53 0.9800 .
C53 C54 1.457(17) .
C53 O53 1.46(2) .
C54 H54 0.9800 .
C54 C55 1.548(18) .
C54 O54 1.504(17) .
C55 H55 0.9800 .
C55 C56 1.485(15) .
C55 O55 1.470(11) .
C56 H56A 0.9700 .
C56 H56B 0.9700 .
C56 O56 1.451(7) .
C61 H61 0.9800 .
C61 C62 1.482(18) .
C61 K1 3.49(3) 9_565
C61 O65 1.42(2) .
C61 O74 1.35(2) .
C62 H62 0.9800 .
C62 C63 1.50(2) .
C62 O62 1.46(2) .
C63 H63 0.9800 .
C63 C64 1.47(2) .
C63 O63 1.449(7) .
C64 H64 0.9800 .
C64 C65 1.511(17) .
C64 O64 1.40(3) .
C65 H65 0.9800 .
C65 C66 1.48(2) .
C65 O65 1.49(2) .
C66 H66A 0.9700 .
C66 H66B 0.9700 .
C66 O66 1.63(3) .
C71 H71 0.9800 .
C71 C72 1.501(11) .
C71 O4 1.478(12) .
C71 O75 1.448(11) .
C72 H72 0.9800 .
C72 C73 1.52(2) .
C72 O72 1.485(16) .
C73 H73 0.9800 .
C73 C74 1.496(7) .
C73 O73 1.465(17) .
C74 H74 0.9800 .
C74 C75 1.51(2) .
C74 O74 1.58(3) .
C75 H75 0.9800 .
C75 C76 1.49(2) .
C75 O75 1.481(17) .
C76 H76A 0.9700 .
C76 H76B 0.9700 .
C76 O76 1.452(7) .
K1 C52 3.416(16) 10_566
K1 C61 3.49(3) 14_654
K1 O12 2.77(2) .
K1 O13 3.00(2) .
K1 O45 2.82(2) 15_664
K1 O46 2.84(2) 15_664
K1 O52 2.83(2) 10_566
K1 O53 3.00(2) 10_566
K1 O65 2.69(2) 14_654
K1 O66 2.83(2) 14_654
K2 O5 2.95(2) 17_655
K2 O5 2.95(2) .
K2 O6 2.76(2) .
K2 O6 2.76(2) 17_655
K2 O72 3.360(19) 6_556
K2 O72 3.36(2) 14_654
K2 O73 3.150(19) 6_556
K2 O73 3.150(19) 14_654
K3 C32 3.51(2) 15_664
K3 C32 3.51(2) 5_766
K3 O25 3.03(2) .
K3 O25 3.03(2) 18_545
K3 O26 2.51(2) 18_545
K3 O26 2.51(2) .
K3 O32 2.557(19) 5_766
K3 O32 2.557(19) 15_664
K3 O33 2.976(17) 5_766
K3 O33 2.976(17) 15_664
O2 H2A 0.8200 .
O3 H3A 0.8200 .
O6 H6 0.8200 .
O12 H12A 0.8200 .
O13 H13A 0.8200 .
O16 H16 0.8200 .
O22 H22A 0.8200 .
O23 H23A 0.8200 .
O26 H26 0.8200 .
O32 K3 2.557(19) 8_655
O32 H32A 0.8200 .
O33 K3 2.976(17) 8_655
O33 H33A 0.8200 .
O36 H36 0.8200 .
O42 H42A 0.8200 .
O43 H43A 0.8200 .
O45 K1 2.82(2) 8_655
O46 K1 2.84(2) 8_655
O46 H46 0.8200 .
O52 K1 2.83(2) 10_566
O52 H52A 0.8200 .
O53 K1 3.00(2) 10_566
O53 H53A 0.8200 .
O56 H56 0.8200 .
O62 H62A 0.8200 .
O63 H63A 0.8200 .
O65 K1 2.69(2) 9_565
O66 K1 2.83(2) 9_565
O66 H66 0.8200 .
O72 K2 3.360(19) 9_565
O72 H72A 0.8200 .
O73 K2 3.151(19) 9_565
O73 H73A 0.8200 .
O76 H76 0.8200 .

loop_
_geom_torsion_atom_site_label_1
_geom_torsion_atom_site_label_2
_geom_torsion_atom_site_label_3
_geom_torsion_atom_site_label_4
_geom_torsion
_geom_torsion_site_symmetry_1
_geom_torsion_site_symmetry_4
C1 C2 C3 C4 -61(3) . .
C1 C2 C3 O3 157(2) . .
C2 C1 O5 C5 -44(3) . .
C2 C1 O5 K2 84.0(13) . .
C2 C1 O14 C14 -141.3(17) . .
C2 C3 C4 C5 48(3) . .
C2 C3 C4 O4 168(2) . .
C3 C4 C5 C6 -167(2) . .
C3 C4 C5 O5 -39(3) . .
C3 C4 O4 C71 139.7(17) . .
C4 C5 C6 O6 62(3) . .
C4 C5 O5 C1 44(4) . .
C4 C5 O5 K2 -79(2) . .
C5 C4 O4 C71 -101(2) . .
C5 C6 O6 K2 56(3) . .
C6 C5 O5 C1 177(2) . .
C6 C5 O5 K2 53(2) . .
C11 C12 C13 C14 -42(3) . .
C11 C12 C13 O13 -175.0(19) . .
C11 C12 O12 K1 171.0(14) . .
C12 C11 O15 C15 -70(2) . .
C12 C11 O24 C24 -127(2) . .
C12 C13 C14 C15 42(4) . .
C12 C13 C14 O14 -172.6(19) . .
C12 C13 O13 K1 -27(2) . .
C13 C12 O12 K1 -73.1(19) . .
C13 C14 C15 C16 -161(3) . .
C13 C14 C15 O15 -46(4) . .
C13 C14 O14 C1 93(3) . .
C14 C13 O13 K1 -155.4(19) . .
C14 C15 C16 O16 59(4) . .
C14 C15 O15 C11 55(3) . .
C15 C14 O14 C1 -115(2) . .
C16 C15 O15 C11 -170(2) . .
C21 C22 C23 C24 -41(3) . .
C21 C22 C23 O23 176(2) . .
C22 C21 O25 C25 -79(3) . .
C22 C21 O25 K3 49(3) . .
C22 C21 O34 C34 -90(3) . .
C22 C23 C24 C25 29(4) . .
C22 C23 C24 O24 179(2) . .
C23 C24 C25 C26 -154(2) . .
C23 C24 C25 O25 -34(3) . .
C23 C24 O24 C11 121(3) . .
C24 C25 C26 O26 77(3) . .
C24 C25 O25 C21 57(2) . .
C24 C25 O25 K3 -78.7(18) . .
C25 C24 O24 C11 -92(3) . .
C25 C26 O26 K3 21(3) . .
C26 C25 O25 C21 -176.8(18) . .
C26 C25 O25 K3 48(2) . .
C31 C32 C33 C34 -35(4) . .
C31 C32 C33 O33 -172(2) . .
C31 C32 O32 K3 162.9(18) . 8_655
C32 C31 O35 C35 -21(3) . .
C32 C31 O44 C44 -106(2) . .
C32 C33 C34 C35 32(4) . .
C32 C33 C34 O34 156(2) . .
C32 C33 O33 K3 -20(3) . 8_655
C33 C32 O32 K3 -52(3) . 8_655
C33 C34 C35 C36 170(2) . .
C33 C34 C35 O35 -29(4) . .
C33 C34 O34 C21 101(3) . .
C34 C33 O33 K3 -157(2) . 8_655
C34 C35 C36 O36 78(3) . .
C34 C35 O35 C31 23(4) . .
C35 C34 O34 C21 -130(2) . .
C36 C35 O35 C31 -176.4(18) . .
C41 C42 C43 C44 -34(3) . .
C41 C42 C43 O43 -149.7(18) . .
C42 C41 O45 C45 -44(3) . .
C42 C41 O45 K1 85(2) . 8_655
C42 C41 O54 C54 -114.6(17) . .
C42 C43 C44 C45 36(3) . .
C42 C43 C44 O44 169(2) . .
C43 C44 C45 C46 -175(2) . .
C43 C44 C45 O45 -41(3) . .
C43 C44 O44 C31 104(3) . .
C44 C45 C46 O46 62(3) . .
C44 C45 O45 C41 43(3) . .
C44 C45 O45 K1 -84(2) . 8_655
C45 C44 O44 C31 -118(2) . .
C45 C46 O46 K1 53.0(18) . 8_655
C46 C45 O45 C41 -172.1(17) . .
C46 C45 O45 K1 61.1(19) . 8_655
C51 C52 C53 C54 -65(2) . .
C51 C52 C53 O53 179.5(16) . .
C51 C52 O52 K1 -179.6(12) . 10_566
C52 C51 O55 C55 -66(2) . .
C52 C51 O64 C64 -121(2) . .
C52 C53 C54 C55 68(2) . .
C52 C53 C54 O54 177.3(17) . .
C52 C53 O53 K1 -25.3(18) . 10_566
C53 C52 O52 K1 -75.8(17) . 10_566
C53 C54 C55 C56 -179.4(17) . .
C53 C54 C55 O55 -56(2) . .
C53 C54 O54 C41 115(2) . .
C54 C53 O53 K1 -146.6(13) . 10_566
C54 C55 C56 O56 54(2) . .
C54 C55 O55 C51 56(2) . .
C55 C54 O54 C41 -129.2(16) . .
C56 C55 O55 C51 179.7(16) . .
C61 C62 C63 C64 -19(4) . .
C61 C62 C63 O63 -156(2) . .
C62 C61 O65 C65 -58(3) . .
C62 C61 O65 K1 91(2) . 9_565
C62 C61 O74 C74 -136.1(19) . .
C62 C63 C64 C65 31(4) . .
C62 C63 C64 O64 164(2) . .
C63 C64 C65 C66 -177(2) . .
C63 C64 C65 O65 -53(3) . .
C63 C64 O64 C51 123(2) . .
C64 C65 C66 O66 67(3) . .
C64 C65 O65 C61 70(3) . .
C64 C65 O65 K1 -74(2) . 9_565
C65 C64 O64 C51 -110(3) . .
C65 C66 O66 K1 46(2) . 9_565
C66 C65 O65 C61 -166(2) . .
C66 C65 O65 K1 51(3) . 9_565
C71 C72 C73 C74 -45(2) . .
C71 C72 C73 O73 166.7(17) . .
C71 C72 O72 K2 -163.8(13) . 9_565
C72 C71 O4 C4 -105(2) . .
C72 C71 O75 C75 -72(2) . .
C72 C73 C74 C75 32(4) . .
C72 C73 C74 O74 -169.6(19) . .
C72 C73 O73 K2 -32(3) . 9_565
C73 C72 O72 K2 -60.3(16) . 9_565
C73 C74 C75 C76 -148(2) . .
C73 C74 C75 O75 -26(3) . .
C73 C74 O74 C61 91(3) . .
C74 C73 O73 K2 -176.5(17) . 9_565
C74 C75 C76 O76 54(3) . .
C74 C75 O75 C71 41(2) . .
C75 C74 O74 C61 -108(3) . .
C76 C75 O75 C71 165.0(16) . .
K1 C12 C13 C14 154.4(19) . .
K1 C12 C13 O13 21.7(19) . .
K1 C52 C53 C54 135.3(16) 10_566 .
K1 C52 C53 O53 20.3(14) 10_566 .
K1 C61 C62 C63 79(3) 9_565 .
K1 C61 C62 O62 -118(3) 9_565 .
K1 C61 O65 C65 -148(2) 9_565 .
K1 C61 O74 C74 90(5) 9_565 .
K3 C32 C33 C34 153(2) 8_655 .
K3 C32 C33 O33 15(2) 8_655 .
O2 C2 C3 C4 -167(2) . .
O2 C2 C3 O3 51(3) . .
O3 C3 C4 C5 -168(2) . .
O3 C3 C4 O4 -47(3) . .
O4 C4 C5 C6 72(3) . .
O4 C4 C5 O5 -160(2) . .
O4 C71 C72 C73 -68.0(19) . .
O4 C71 C72 O72 36(2) . .
O4 C71 O75 C75 64(2) . .
O5 C1 C2 C3 49(2) . .
O5 C1 C2 O2 160.8(17) . .
O5 C1 O14 C14 120.7(18) . .
O5 C5 C6 O6 -70(3) . .
O12 C12 C13 C14 -159(2) . .
O12 C12 C13 O13 68(3) . .
O13 C13 C14 C15 172(3) . .
O13 C13 C14 O14 -43(3) . .
O14 C1 C2 C3 -48(2) . .
O14 C1 C2 O2 63(2) . .
O14 C1 O5 C5 67(2) . .
O14 C1 O5 K2 -165.3(11) . .
O14 C14 C15 C16 53(4) . .
O14 C14 C15 O15 167.8(19) . .
O15 C11 C12 C13 60(2) . .
O15 C11 C12 K1 -168(3) . .
O15 C11 C12 O12 173.8(17) . .
O15 C11 O24 C24 108(2) . .
O15 C15 C16 O16 -56(3) . .
O22 C22 C23 C24 -163(2) . .
O22 C22 C23 O23 54(3) . .
O23 C23 C24 C25 173.5(19) . .
O23 C23 C24 O24 -37(3) . .
O24 C11 C12 C13 -68(2) . .
O24 C11 C12 K1 64(5) . .
O24 C11 C12 O12 46(2) . .
O24 C11 O15 C15 55(3) . .
O24 C24 C25 C26 60(3) . .
O24 C24 C25 O25 -180(2) . .
O25 C21 C22 C23 66(3) . .
O25 C21 C22 O22 -174.2(19) . .
O25 C21 O34 C34 118(3) . .
O25 C25 C26 O26 -46(3) . .
O32 C32 C33 C34 -177(2) . .
O32 C32 C33 O33 46(4) . .
O33 C33 C34 C35 169(2) . .
O33 C33 C34 O34 -67(4) . .
O34 C21 C22 C23 -88(2) . .
O34 C21 C22 O22 32(3) . .
O34 C21 O25 C25 74(3) . .
O34 C21 O25 K3 -157.4(16) . .
O34 C34 C35 C36 33(3) . .
O34 C34 C35 O35 -166(2) . .
O35 C31 C32 C33 29(4) . .
O35 C31 C32 K3 -166(3) . 8_655
O35 C31 C32 O32 171(2) . .
O35 C31 O44 C44 140.1(18) . .
O35 C35 C36 O36 -84(3) . .
O42 C42 C43 C44 173(2) . .
O42 C42 C43 O43 57(3) . .
O43 C43 C44 C45 161(2) . .
O43 C43 C44 O44 -66(3) . .
O44 C31 C32 C33 -58(3) . .
O44 C31 C32 K3 107(4) . 8_655
O44 C31 C32 O32 85(3) . .
O44 C31 O35 C35 86(2) . .
O44 C44 C45 C46 42(3) . .
O44 C44 C45 O45 177(2) . .
O45 C41 C42 C43 39(3) . .
O45 C41 C42 O42 -169(2) . .
O45 C41 O54 C54 120.5(17) . .
O45 C45 C46 O46 -76(2) . .
O52 C52 C53 C54 -172.4(18) . .
O52 C52 C53 O53 73(2) . .
O53 C53 C54 C55 -176.8(16) . .
O53 C53 C54 O54 -68(2) . .
O54 C41 C42 C43 -76(2) . .
O54 C41 C42 O42 76(2) . .
O54 C41 O45 C45 69(2) . .
O54 C41 O45 K1 -162.3(11) . 8_655
O54 C54 C55 C56 58(2) . .
O54 C54 C55 O55 -178.2(14) . .
O55 C51 C52 C53 61.3(19) . .
O55 C51 C52 K1 178(2) . 10_566
O55 C51 C52 O52 178.6(15) . .
O55 C51 O64 C64 111(2) . .
O55 C55 C56 O56 -64(2) . .
O62 C62 C63 C64 175(2) . .
O62 C62 C63 O63 39(3) . .
O63 C63 C64 C65 163(2) . .
O63 C63 C64 O64 -64(3) . .
O64 C51 C52 C53 -62.5(19) . .
O64 C51 C52 K1 54(4) . 10_566
O64 C51 C52 O52 55(2) . .
O64 C51 O55 C55 66(2) . .
O64 C64 C65 C66 61(4) . .
O64 C64 C65 O65 -175(2) . .
O65 C61 C62 C63 31(4) . .
O65 C61 C62 O62 -165(3) . .
O65 C61 O74 C74 111(2) . .
O65 C65 C66 O66 -54(2) . .
O72 C72 C73 C74 -155.8(19) . .
O72 C72 C73 O73 56(2) . .
O73 C73 C74 C75 176(2) . .
O73 C73 C74 O74 -25(4) . .
O74 C61 C62 C63 -85(3) . .
O74 C61 C62 O62 78(3) . .
O74 C61 O65 C65 42(3) . .
O74 C61 O65 K1 -169.2(17) . 9_565
O74 C74 C75 C76 53(3) . .
O74 C74 C75 O75 175.4(19) . .
O75 C71 C72 C73 70(2) . .
O75 C71 C72 O72 173.4(18) . .
O75 C71 O4 C4 117.1(19) . .
O75 C75 C76 O76 -66(3) . .

loop_
_smtbx_masks_void_nr
_smtbx_masks_void_average_x
_smtbx_masks_void_average_y
_smtbx_masks_void_average_z
_smtbx_masks_void_volume
_smtbx_masks_void_count_electrons
1 -0.637 -0.310 -0.510 21814.9 1518.6
